data_7053817
loop_
_publ_author_name
'Jacobs, Ayesha'
'Nassimbeni, Luigi R.'
'Nohako, Kanyisa L.'
'Ramon, Gaelle'
'Taljaard, Jana H.'

_publ_section_title
;
 Enclathration by a xanthenol host via solid--solid reactions: structures
 and kinetics
;
_journal_issue 9
_journal_name_full 'New Journal of Chemistry'
_journal_page_first 1960
_journal_paper_doi 10.1039/b906720e
_journal_volume 33
_journal_year 2009
_chemical_formula_moiety 'C20 H16 O3. C3 H6 N1'
_chemical_formula_sum 'C23 H22 N O3'
_chemical_formula_weight 360.42
_chemical_name_systematic
;
9-(4-methoxyphenyl)-9H-xanthen-9-ol triethylenediamine clathrate
;
_space_group_IT_number 2
_symmetry_cell_setting triclinic
_symmetry_space_group_name_Hall '-P 1'
_symmetry_space_group_name_H-M 'P -1'
_atom_sites_solution_hydrogens geom
_atom_sites_solution_primary direct
_atom_sites_solution_secondary difmap
_audit_creation_method SHELXL-97
_cell_angle_alpha 88.56(3)
_cell_angle_beta 83.74(3)
_cell_angle_gamma 85.45(3)
_cell_formula_units_Z 2
_cell_length_a 9.0572(18)
_cell_length_b 9.6751(19)
_cell_length_c 10.501(2)
_cell_measurement_reflns_used 'All data'
_cell_measurement_temperature 173(2)
_cell_volume 911.7(3)
_computing_cell_refinement 'DENZO-SMN (Otwinowski & Minor, 1997)'
_computing_data_collection 'COLLECT (2000)'
_computing_data_reduction 'DENZO-SMN (Otwinowski & Minor, 1997)'
_computing_molecular_graphics 'X-seed (Barbour, 1999)'
_computing_publication_material 'SHELXL-97 (Sheldrick, 1997)'
_computing_structure_refinement 'SHELXL-97 (Sheldrick, 1997)'
_computing_structure_solution 'SHELXS-97 (Sheldrick, 1990)'
_diffrn_ambient_temperature 173(2)
_diffrn_measured_fraction_theta_full 0.994
_diffrn_measured_fraction_theta_max 0.994
_diffrn_measurement_device_type 'Nonius KappaCCD'
_diffrn_measurement_method '1\% \f scans and \w scans'
_diffrn_radiation_monochromator graphite
_diffrn_radiation_source 'fine-focus sealed tube'
_diffrn_radiation_type MoK\a
_diffrn_radiation_wavelength 0.71073
_diffrn_reflns_av_R_equivalents 0.039
_diffrn_reflns_av_sigmaI/netI 0.0334
_diffrn_reflns_limit_h_max 11
_diffrn_reflns_limit_h_min -10
_diffrn_reflns_limit_k_max 11
_diffrn_reflns_limit_k_min -11
_diffrn_reflns_limit_l_max 12
_diffrn_reflns_limit_l_min -12
_diffrn_reflns_number 15587
_diffrn_reflns_theta_full 25.66
_diffrn_reflns_theta_max 25.66
_diffrn_reflns_theta_min 1.95
_exptl_absorpt_coefficient_mu 0.087
_exptl_absorpt_correction_type none
_exptl_crystal_colour colourless
_exptl_crystal_density_diffrn 1.313
_exptl_crystal_density_method 'not measured'
_exptl_crystal_description rectangle
_exptl_crystal_F_000 382
_exptl_crystal_size_max 0.39
_exptl_crystal_size_mid 0.32
_exptl_crystal_size_min 0.2
_refine_diff_density_max 0.192
_refine_diff_density_min -0.210
_refine_diff_density_rms 0.041
_refine_ls_extinction_method none
_refine_ls_goodness_of_fit_ref 1.050
_refine_ls_hydrogen_treatment mixed
_refine_ls_matrix_type full
_refine_ls_number_parameters 276
_refine_ls_number_reflns 3431
_refine_ls_number_restraints 0
_refine_ls_restrained_S_all 1.050
_refine_ls_R_factor_all 0.0538
_refine_ls_R_factor_gt 0.0379
_refine_ls_shift/su_max 0.005
_refine_ls_shift/su_mean 0.000
_refine_ls_structure_factor_coef Fsqd
_refine_ls_weighting_details 'calc w=1/[\s^2^(Fo^2^)+(0.0517P)^2^+0.1519P] where P=(Fo^2^+2Fc^2^)/3'
_refine_ls_weighting_scheme calc
_refine_ls_wR_factor_gt 0.0914
_refine_ls_wR_factor_ref 0.1003
_reflns_number_gt 2686
_reflns_number_total 3431
_reflns_threshold_expression >2sigma(I)
_cod_data_source_file b906720esup1.cif
_cod_data_source_block c:\ctech_~1\a1teda\a1teda
_cod_depositor_comments
;
The following automatic conversions were performed:

'_symmetry_cell_setting' value 'Triclinic' changed to 'triclinic'
according to /home/saulius/struct/CIF-dictionaries/cif_core.dic
dictionary named 'cif_core.dic' version 2.4.2 from 2011-04-26.

Automatic conversion script
Id: cif_fix_values 1891 2012-01-12 08:04:46Z andrius 
;
_cod_original_sg_symbol_H-M P-1
_cod_database_code 7053817

loop_
_symmetry_equiv_pos_as_xyz
'x, y, z'
'-x, -y, -z'

loop_
_atom_site_label
_atom_site_type_symbol
_atom_site_fract_x
_atom_site_fract_y
_atom_site_fract_z
_atom_site_U_iso_or_equiv
_atom_site_adp_type
_atom_site_occupancy
_atom_site_symmetry_multiplicity
_atom_site_calc_flag
_atom_site_refinement_flags
O1 O 0.54016(10) 0.72701(10) 0.09464(9) 0.0302(2) Uani 1 1 d .
C1 C 0.29035(13) 0.84196(13) 0.11855(12) 0.0230(3) Uani 1 1 d .
H1 H 0.327(2) 0.747(2) 0.3681(17) 0.057(5) Uiso 1 1 d .
O2 O 0.25683(10) 0.81876(9) 0.34786(8) 0.0258(2) Uani 1 1 d .
C2 C 0.15499(14) 0.86270(15) 0.06581(13) 0.0307(3) Uani 1 1 d .
H2 H 0.0800 0.9278 0.1038 0.037 Uiso 1 1 calc R
O3 O 0.01605(11) 1.44273(10) 0.31512(11) 0.0411(3) Uani 1 1 d .
C3 C 0.12744(16) 0.79110(17) -0.04008(14) 0.0383(4) Uani 1 1 d .
H3 H 0.0346 0.8074 -0.0743 0.046 Uiso 1 1 calc R
C4 C 0.23523(17) 0.69567(18) -0.09622(15) 0.0412(4) Uani 1 1 d .
H4 H 0.2155 0.6443 -0.1676 0.049 Uiso 1 1 calc R
C5 C 0.37166(16) 0.67499(17) -0.04855(14) 0.0376(4) Uani 1 1 d .
H5 H 0.4464 0.6101 -0.0872 0.045 Uiso 1 1 calc R
C6 C 0.39836(14) 0.75002(14) 0.05635(12) 0.0264(3) Uani 1 1 d .
C7 C 0.48289(13) 0.91125(13) 0.24945(12) 0.0218(3) Uani 1 1 d .
C8 C 0.53897(15) 0.99831(14) 0.33257(13) 0.0291(3) Uani 1 1 d .
H8 H 0.4721 1.0610 0.3829 0.035 Uiso 1 1 calc R
C9 C 0.68978(15) 0.99579(15) 0.34378(15) 0.0351(3) Uani 1 1 d .
H9 H 0.7257 1.0555 0.4019 0.042 Uiso 1 1 calc R
C10 C 0.78830(15) 0.90576(16) 0.26976(14) 0.0350(4) Uani 1 1 d .
H10 H 0.8920 0.9034 0.2774 0.042 Uiso 1 1 calc R
C11 C 0.73628(14) 0.81973(16) 0.18526(13) 0.0323(3) Uani 1 1 d .
H11 H 0.8039 0.7595 0.1330 0.039 Uiso 1 1 calc R
C12 C 0.58387(13) 0.82160(13) 0.17691(12) 0.0239(3) Uani 1 1 d .
C13 C 0.31608(13) 0.90596(13) 0.24459(12) 0.0206(3) Uani 1 1 d .
C14 C 0.23498(13) 1.04983(13) 0.26168(12) 0.0211(3) Uani 1 1 d .
C15 C 0.12551(13) 1.07849(14) 0.36269(13) 0.0259(3) Uani 1 1 d .
H15 H 0.0986 1.0067 0.4221 0.031 Uiso 1 1 calc R
C16 C 0.05484(15) 1.21031(14) 0.37817(14) 0.0303(3) Uani 1 1 d .
H16 H -0.0197 1.2283 0.4479 0.036 Uiso 1 1 calc R
C17 C 0.09281(14) 1.31620(13) 0.29194(13) 0.0283(3) Uani 1 1 d .
C18 C 0.20187(14) 1.28941(14) 0.19036(13) 0.0289(3) Uani 1 1 d .
H18 H 0.2286 1.3611 0.1308 0.035 Uiso 1 1 calc R
C19 C 0.27162(14) 1.15675(14) 0.17653(13) 0.0263(3) Uani 1 1 d .
H19 H 0.3464 1.1388 0.1069 0.032 Uiso 1 1 calc R
C20 C 0.05220(18) 1.55479(16) 0.22990(19) 0.0497(5) Uani 1 1 d .
H20A H 0.1587 1.5677 0.2271 0.075 Uiso 1 1 calc R
H20B H -0.0058 1.6398 0.2601 0.075 Uiso 1 1 calc R
H20C H 0.0285 1.5340 0.1439 0.075 Uiso 1 1 calc R
N1G N 0.44202(12) 0.60286(11) 0.43748(11) 0.0304(3) Uani 1 1 d .
C2G C 0.4151(4) 0.6234(3) 0.5809(3) 0.0470(8) Uani 0.50 1 d P
H2G1 H 0.3065 0.6359 0.6070 0.056 Uiso 0.50 1 calc PR
H2G2 H 0.4598 0.7086 0.6029 0.056 Uiso 0.50 1 calc PR
C3G C 0.3212(3) 0.5327(4) 0.5123(4) 0.0462(9) Uani 0.50 1 d P
H3G1 H 0.2562 0.4950 0.4539 0.055 Uiso 0.50 1 calc PR
H3G2 H 0.2598 0.5995 0.5697 0.055 Uiso 0.50 1 calc PR
C4G C 0.3828(4) 0.4740(3) 0.4132(4) 0.0467(8) Uani 0.50 1 d P
H4G1 H 0.3963 0.4574 0.3199 0.056 Uiso 0.50 1 calc PR
H4G2 H 0.2746 0.4807 0.4414 0.056 Uiso 0.50 1 calc PR
C5G C 0.5174(4) 0.5011(3) 0.3446(3) 0.0421(8) Uani 0.50 1 d P
H5G1 H 0.5970 0.5445 0.2890 0.050 Uiso 0.50 1 calc PR
H5G2 H 0.4450 0.4696 0.2896 0.050 Uiso 0.50 1 calc PR
C6G C 0.6077(3) 0.5862(4) 0.4079(4) 0.0477(9) Uani 0.50 1 d P
H6G1 H 0.6501 0.6741 0.4258 0.057 Uiso 0.50 1 calc PR
H6G2 H 0.6329 0.5669 0.3156 0.057 Uiso 0.50 1 calc PR
C7G C 0.5414(4) 0.6503(3) 0.5169(4) 0.0481(9) Uani 0.50 1 d P
H7G1 H 0.4869 0.7148 0.5806 0.058 Uiso 0.50 1 calc PR
H7G2 H 0.6180 0.7011 0.4649 0.058 Uiso 0.50 1 calc PR

loop_
_atom_site_aniso_label
_atom_site_aniso_U_11
_atom_site_aniso_U_22
_atom_site_aniso_U_33
_atom_site_aniso_U_23
_atom_site_aniso_U_13
_atom_site_aniso_U_12
O1 0.0234(5) 0.0368(6) 0.0298(5) -0.0076(4) -0.0036(4) 0.0046(4)
C1 0.0225(6) 0.0222(7) 0.0242(7) 0.0029(5) -0.0013(5) -0.0042(5)
O2 0.0248(5) 0.0238(5) 0.0272(5) 0.0090(4) 0.0013(4) -0.0004(4)
C2 0.0243(7) 0.0334(8) 0.0350(8) 0.0004(6) -0.0057(6) -0.0025(6)
O3 0.0419(6) 0.0233(5) 0.0569(7) -0.0002(5) -0.0081(5) 0.0076(4)
C3 0.0308(8) 0.0487(10) 0.0382(9) -0.0017(7) -0.0126(6) -0.0077(7)
C4 0.0407(9) 0.0514(10) 0.0339(9) -0.0110(7) -0.0088(7) -0.0098(7)
C5 0.0344(8) 0.0451(9) 0.0328(8) -0.0113(7) -0.0012(6) -0.0010(7)
C6 0.0237(7) 0.0302(7) 0.0256(7) 0.0018(6) -0.0035(5) -0.0030(5)
C7 0.0200(6) 0.0220(6) 0.0232(7) 0.0059(5) -0.0035(5) -0.0010(5)
C8 0.0280(7) 0.0251(7) 0.0346(8) -0.0010(6) -0.0077(6) 0.0009(6)
C9 0.0321(8) 0.0311(8) 0.0452(9) 0.0012(7) -0.0155(6) -0.0060(6)
C10 0.0201(7) 0.0439(9) 0.0417(9) 0.0073(7) -0.0078(6) -0.0038(6)
C11 0.0218(7) 0.0417(8) 0.0317(8) 0.0033(6) -0.0005(5) 0.0035(6)
C12 0.0239(7) 0.0262(7) 0.0213(7) 0.0036(5) -0.0026(5) -0.0022(5)
C13 0.0199(6) 0.0209(6) 0.0206(6) 0.0043(5) -0.0006(5) -0.0018(5)
C14 0.0183(6) 0.0226(7) 0.0229(7) 0.0023(5) -0.0057(5) -0.0014(5)
C15 0.0224(6) 0.0260(7) 0.0284(7) 0.0049(6) -0.0015(5) 0.0002(5)
C16 0.0252(7) 0.0308(8) 0.0333(8) -0.0009(6) -0.0004(6) 0.0042(6)
C17 0.0261(7) 0.0213(7) 0.0390(8) -0.0012(6) -0.0130(6) 0.0028(5)
C18 0.0286(7) 0.0252(7) 0.0341(8) 0.0081(6) -0.0100(6) -0.0040(6)
C19 0.0244(7) 0.0275(7) 0.0265(7) 0.0048(6) -0.0021(5) -0.0011(5)
C20 0.0479(10) 0.0235(8) 0.0790(13) 0.0082(8) -0.0184(9) 0.0028(7)
N1G 0.0329(6) 0.0248(6) 0.0314(7) 0.0057(5) 0.0001(5) 0.0044(5)
C2G 0.072(2) 0.0299(17) 0.0353(18) 0.0008(14) 0.0006(16) 0.0123(16)
C3G 0.0305(16) 0.051(2) 0.054(2) 0.0266(18) -0.0016(14) 0.0000(14)
C4G 0.055(2) 0.0398(19) 0.050(2) 0.0015(16) -0.0246(17) -0.0058(15)
C5G 0.059(2) 0.0379(17) 0.0266(16) 0.0005(13) -0.0034(14) 0.0134(15)
C6G 0.0355(17) 0.047(2) 0.057(2) 0.0283(17) 0.0036(15) 0.0023(14)
C7G 0.064(2) 0.0240(16) 0.061(2) -0.0010(15) -0.0252(19) -0.0051(15)

loop_
_atom_type_symbol
_atom_type_description
_atom_type_scat_dispersion_real
_atom_type_scat_dispersion_imag
_atom_type_scat_source
C C 0.0033 0.0016 'International Tables Vol C Tables 4.2.6.8 and 6.1.1.4'
H H 0.0000 0.0000 'International Tables Vol C Tables 4.2.6.8 and 6.1.1.4'
N N 0.0061 0.0033 'International Tables Vol C Tables 4.2.6.8 and 6.1.1.4'
O O 0.0106 0.0060 'International Tables Vol C Tables 4.2.6.8 and 6.1.1.4'

loop_
_geom_angle_atom_site_label_1
_geom_angle_atom_site_label_2
_geom_angle_atom_site_label_3
_geom_angle
_geom_angle_site_symmetry_1
_geom_angle_site_symmetry_3
C12 O1 C6 117.35(10) . .
C6 C1 C2 116.86(12) . .
C6 C1 C13 120.43(11) . .
C2 C1 C13 122.50(12) . .
C13 O2 H1 111.6(11) . .
C3 C2 C1 121.71(13) . .
C3 C2 H2 119.1 . .
C1 C2 H2 119.1 . .
C17 O3 C20 117.73(12) . .
C2 C3 C4 119.84(13) . .
C2 C3 H3 120.1 . .
C4 C3 H3 120.1 . .
C5 C4 C3 120.01(14) . .
C5 C4 H4 120.0 . .
C3 C4 H4 120.0 . .
C4 C5 C6 119.28(14) . .
C4 C5 H5 120.4 . .
C6 C5 H5 120.4 . .
O1 C6 C5 115.47(12) . .
O1 C6 C1 122.34(12) . .
C5 C6 C1 122.18(12) . .
C12 C7 C8 117.66(11) . .
C12 C7 C13 120.63(11) . .
C8 C7 C13 121.56(12) . .
C9 C8 C7 121.55(13) . .
C9 C8 H8 119.2 . .
C7 C8 H8 119.2 . .
C8 C9 C10 119.61(14) . .
C8 C9 H9 120.2 . .
C10 C9 H9 120.2 . .
C11 C10 C9 120.16(13) . .
C11 C10 H10 119.9 . .
C9 C10 H10 119.9 . .
C10 C11 C12 119.52(13) . .
C10 C11 H11 120.2 . .
C12 C11 H11 120.2 . .
O1 C12 C7 122.60(11) . .
O1 C12 C11 115.91(12) . .
C7 C12 C11 121.47(13) . .
O2 C13 C7 109.34(10) . .
O2 C13 C1 108.18(10) . .
C7 C13 C1 108.83(10) . .
O2 C13 C14 107.44(10) . .
C7 C13 C14 111.13(10) . .
C1 C13 C14 111.85(10) . .
C19 C14 C15 118.16(12) . .
C19 C14 C13 120.16(11) . .
C15 C14 C13 121.68(11) . .
C16 C15 C14 120.96(12) . .
C16 C15 H15 119.5 . .
C14 C15 H15 119.5 . .
C15 C16 C17 120.14(13) . .
C15 C16 H16 119.9 . .
C17 C16 H16 119.9 . .
O3 C17 C18 124.58(13) . .
O3 C17 C16 115.73(12) . .
C18 C17 C16 119.69(12) . .
C17 C18 C19 119.35(12) . .
C17 C18 H18 120.3 . .
C19 C18 H18 120.3 . .
C14 C19 C18 121.70(12) . .
C14 C19 H19 119.1 . .
C18 C19 H19 119.1 . .
O3 C20 H20A 109.5 . .
O3 C20 H20B 109.5 . .
H20A C20 H20B 109.5 . .
O3 C20 H20C 109.5 . .
H20A C20 H20C 109.5 . .
H20B C20 H20C 109.5 . .
C7G N1G C4G 137.3(2) . .
C7G N1G C3G 111.5(2) . .
C4G N1G C3G 50.9(2) . .
C7G N1G C5G 111.6(2) . .
C4G N1G C5G 56.9(2) . .
C3G N1G C5G 106.6(2) . .
C7G N1G C6G 56.4(2) . .
C4G N1G C6G 108.5(2) . .
C3G N1G C6G 139.41(18) . .
C5G N1G C6G 57.5(2) . .
C7G N1G C2G 52.9(2) . .
C4G N1G C2G 106.4(2) . .
C3G N1G C2G 60.9(2) . .
C5G N1G C2G 139.65(17) . .
C6G N1G C2G 105.2(2) . .
N1G C2G C5G 111.6(2) . 2_666
N1G C2G C4G 85.63(19) . 2_666
C5G C2G C4G 43.84(18) 2_666 2_666
N1G C2G H2G1 109.3 . .
C5G C2G H2G1 109.3 2_666 .
C4G C2G H2G1 153.1 2_666 .
N1G C2G H2G2 109.3 . .
C5G C2G H2G2 109.3 2_666 .
C4G C2G H2G2 86.7 2_666 .
H2G1 C2G H2G2 108.0 . .
N1G C3G C6G 108.3(2) . 2_666
N1G C3G H3G1 110.0 . .
C6G C3G H3G1 110.0 2_666 .
N1G C3G H3G2 110.0 . .
C6G C3G H3G2 110.0 2_666 .
H3G1 C3G H3G2 108.4 . .
N1G C4G C7G 112.6(2) . 2_666
N1G C4G C6G 91.0(2) . 2_666
C7G C4G C6G 44.10(19) 2_666 2_666
N1G C4G C2G 89.7(2) . 2_666
C7G C4G C2G 40.73(19) 2_666 2_666
C6G C4G C2G 74.31(17) 2_666 2_666
N1G C4G H4G1 109.1 . .
C7G C4G H4G1 109.1 2_666 .
C6G C4G H4G1 152.5 2_666 .
C2G C4G H4G1 86.8 2_666 .
N1G C4G H4G2 109.1 . .
C7G C4G H4G2 109.1 2_666 .
C6G C4G H4G2 81.7 2_666 .
C2G C4G H4G2 149.8 2_666 .
H4G1 C4G H4G2 107.8 . .
N1G C5G C2G 108.7(2) . 2_666
N1G C5G H5G1 110.0 . .
C2G C5G H5G1 110.0 2_666 .
N1G C5G H5G2 110.0 . .
C2G C5G H5G2 110.0 2_666 .
H5G1 C5G H5G2 108.3 . .
N1G C6G C3G 112.0(2) . 2_666
N1G C6G C4G 87.4(2) . 2_666
C3G C6G C4G 39.66(18) 2_666 2_666
N1G C6G H6G1 109.2 . .
C3G C6G H6G1 109.2 2_666 .
C4G C6G H6G1 90.1 2_666 .
N1G C6G H6G2 109.2 . .
C3G C6G H6G2 109.2 2_666 .
C4G C6G H6G2 148.8 2_666 .
H6G1 C6G H6G2 107.9 . .
N1G C7G C4G 109.8(2) . 2_666
N1G C7G H7G1 109.7 . .
C4G C7G H7G1 109.7 2_666 .
N1G C7G H7G2 109.7 . .
C4G C7G H7G2 109.7 2_666 .
H7G1 C7G H7G2 108.2 . .

loop_
_geom_bond_atom_site_label_1
_geom_bond_atom_site_label_2
_geom_bond_distance
_geom_bond_site_symmetry_2
O1 C12 1.3830(16) .
O1 C6 1.3869(15) .
C1 C6 1.3880(19) .
C1 C2 1.3977(18) .
C1 C13 1.5234(18) .
O2 C13 1.4404(15) .
O2 H1 0.94(2) .
C2 C3 1.380(2) .
C2 H2 0.9500 .
O3 C17 1.3726(16) .
O3 C20 1.4238(19) .
C3 C4 1.383(2) .
C3 H3 0.9500 .
C4 C5 1.381(2) .
C4 H4 0.9500 .
C5 C6 1.387(2) .
C5 H5 0.9500 .
C7 C12 1.3872(19) .
C7 C8 1.3896(19) .
C7 C13 1.5222(16) .
C8 C9 1.3820(19) .
C8 H8 0.9500 .
C9 C10 1.385(2) .
C9 H9 0.9500 .
C10 C11 1.376(2) .
C10 H10 0.9500 .
C11 C12 1.3914(18) .
C11 H11 0.9500 .
C13 C14 1.5267(17) .
C14 C19 1.3866(18) .
C14 C15 1.3881(18) .
C15 C16 1.3859(19) .
C15 H15 0.9500 .
C16 C17 1.389(2) .
C16 H16 0.9500 .
C17 C18 1.387(2) .
C18 C19 1.3886(19) .
C18 H18 0.9500 .
C19 H19 0.9500 .
C20 H20A 0.9800 .
C20 H20B 0.9800 .
C20 H20C 0.9800 .
N1G C7G 1.402(3) .
N1G C4G 1.435(4) .
N1G C3G 1.476(3) .
N1G C5G 1.478(3) .
N1G C6G 1.496(3) .
N1G C2G 1.515(3) .
C2G C5G 1.542(4) 2_666
C2G C4G 1.997(5) 2_666
C2G H2G1 0.9900 .
C2G H2G2 0.9900 .
C3G C6G 1.547(4) 2_666
C3G H3G1 0.9900 .
C3G H3G2 0.9900 .
C4G C7G 1.545(4) 2_666
C4G C6G 1.962(5) 2_666
C4G C2G 1.997(5) 2_666
C4G H4G1 0.9900 .
C4G H4G2 0.9900 .
C5G C2G 1.542(4) 2_666
C5G H5G1 0.9900 .
C5G H5G2 0.9900 .
C6G C3G 1.547(4) 2_666
C6G C4G 1.962(5) 2_666
C6G H6G1 0.9900 .
C6G H6G2 0.9900 .
C7G C4G 1.545(4) 2_666
C7G H7G1 0.9900 .
C7G H7G2 0.9900 .

loop_
_geom_torsion_atom_site_label_1
_geom_torsion_atom_site_label_2
_geom_torsion_atom_site_label_3
_geom_torsion_atom_site_label_4
_geom_torsion
_geom_torsion_site_symmetry_4
C6 C1 C2 C3 2.5(2) .
C13 C1 C2 C3 -172.16(12) .
C1 C2 C3 C4 0.2(2) .
C2 C3 C4 C5 -1.8(2) .
C3 C4 C5 C6 0.5(2) .
C12 O1 C6 C5 164.76(12) .
C12 O1 C6 C1 -15.18(17) .
C4 C5 C6 O1 -177.46(13) .
C4 C5 C6 C1 2.5(2) .
C2 C1 C6 O1 176.00(11) .
C13 C1 C6 O1 -9.17(19) .
C2 C1 C6 C5 -3.9(2) .
C13 C1 C6 C5 170.90(12) .
C12 C7 C8 C9 -0.38(19) .
C13 C7 C8 C9 175.17(12) .
C7 C8 C9 C10 0.7(2) .
C8 C9 C10 C11 0.2(2) .
C9 C10 C11 C12 -1.5(2) .
C6 O1 C12 C7 18.89(17) .
C6 O1 C12 C11 -162.55(11) .
C8 C7 C12 O1 177.59(11) .
C13 C7 C12 O1 2.01(18) .
C8 C7 C12 C11 -0.89(19) .
C13 C7 C12 C11 -176.48(11) .
C10 C11 C12 O1 -176.76(12) .
C10 C11 C12 C7 1.8(2) .
C12 C7 C13 O2 94.49(13) .
C8 C7 C13 O2 -80.93(14) .
C12 C7 C13 C1 -23.48(15) .
C8 C7 C13 C1 161.10(11) .
C12 C7 C13 C14 -147.08(11) .
C8 C7 C13 C14 37.51(15) .
C6 C1 C13 O2 -91.78(13) .
C2 C1 C13 O2 82.74(14) .
C6 C1 C13 C7 26.92(15) .
C2 C1 C13 C7 -158.56(12) .
C6 C1 C13 C14 150.09(11) .
C2 C1 C13 C14 -35.39(16) .
O2 C13 C14 C19 178.79(11) .
C7 C13 C14 C19 59.22(15) .
C1 C13 C14 C19 -62.63(14) .
O2 C13 C14 C15 -0.07(15) .
C7 C13 C14 C15 -119.64(13) .
C1 C13 C14 C15 118.51(13) .
C19 C14 C15 C16 -0.07(19) .
C13 C14 C15 C16 178.82(11) .
C14 C15 C16 C17 0.1(2) .
C20 O3 C17 C18 -0.84(19) .
C20 O3 C17 C16 179.42(12) .
C15 C16 C17 O3 179.69(11) .
C15 C16 C17 C18 -0.1(2) .
O3 C17 C18 C19 -179.77(12) .
C16 C17 C18 C19 0.0(2) .
C15 C14 C19 C18 -0.04(19) .
C13 C14 C19 C18 -178.94(11) .
C17 C18 C19 C14 0.1(2) .
C7G N1G C2G C5G -82.0(3) 2_666
C4G N1G C2G C5G 55.5(3) 2_666
C3G N1G C2G C5G 79.2(3) 2_666
C5G N1G C2G C5G -2.2(6) 2_666
C6G N1G C2G C5G -59.4(3) 2_666
C7G N1G C2G C4G -46.0(2) 2_666
C4G N1G C2G C4G 91.6(2) 2_666
C3G N1G C2G C4G 115.2(2) 2_666
C5G N1G C2G C4G 33.8(4) 2_666
C6G N1G C2G C4G -23.4(2) 2_666
C7G N1G C3G C6G -56.1(4) 2_666
C4G N1G C3G C6G 78.2(3) 2_666
C5G N1G C3G C6G 65.9(3) 2_666
C6G N1G C3G C6G 6.9(6) 2_666
C2G N1G C3G C6G -72.2(3) 2_666
C7G N1G C4G C7G -7.4(6) 2_666
C3G N1G C4G C7G -86.8(3) 2_666
C5G N1G C4G C7G 79.2(3) 2_666
C6G N1G C4G C7G 52.7(4) 2_666
C2G N1G C4G C7G -60.0(4) 2_666
C7G N1G C4G C6G 32.3(4) 2_666
C3G N1G C4G C6G -47.1(2) 2_666
C5G N1G C4G C6G 118.8(2) 2_666
C6G N1G C4G C6G 92.3(2) 2_666
C2G N1G C4G C6G -20.3(2) 2_666
C7G N1G C4G C2G -42.0(4) 2_666
C3G N1G C4G C2G -121.4(3) 2_666
C5G N1G C4G C2G 44.52(18) 2_666
C6G N1G C4G C2G 18.0(2) 2_666
C2G N1G C4G C2G -94.6(2) 2_666
C7G N1G C5G C2G 59.8(3) 2_666
C4G N1G C5G C2G -73.5(3) 2_666
C3G N1G C5G C2G -62.1(3) 2_666
C6G N1G C5G C2G 76.4(3) 2_666
C2G N1G C5G C2G 2.2(6) 2_666
C7G N1G C6G C3G 77.3(3) 2_666
C4G N1G C6G C3G -57.9(4) 2_666
C3G N1G C6G C3G -7.0(6) 2_666
C5G N1G C6G C3G -84.1(3) 2_666
C2G N1G C6G C3G 55.7(3) 2_666
C7G N1G C6G C4G 45.4(2) 2_666
C4G N1G C6G C4G -89.7(2) 2_666
C3G N1G C6G C4G -38.9(4) 2_666
C5G N1G C6G C4G -116.0(2) 2_666
C2G N1G C6G C4G 23.8(2) 2_666
C4G N1G C7G C4G 7.3(6) 2_666
C3G N1G C7G C4G 62.4(4) 2_666
C5G N1G C7G C4G -56.8(4) 2_666
C6G N1G C7G C4G -73.6(3) 2_666
C2G N1G C7G C4G 80.0(3) 2_666
